data_7230864
loop_
_publ_author_name
'Muravieva, Viktoria K.'
'Gayfulin, Yakov M.'
'Lemoine, Pierric'
'Cordier, st\'ephane'
'Naumov, Nikolay G.'

_publ_section_title
;
 Stabilization of interpenetrating cluster-based frameworks promoted by
 N-H&#x2026;X hydrogen bonds: synthesis, structures and properties of
 {[Cd(NH3)4]3[Re3Mo3Se8(CN)6]}X (X = Cl, Br and I)
;
_journal_name_full CrystEngComm
_journal_paper_doi 10.1039/C8CE00527C
_journal_year 2018
_chemical_compound_source 'synthesis as described'
_chemical_formula_moiety 'C6 H36 Cd3 I Mo3 N18 Re3 Se8'
_chemical_formula_sum 'C6 H36 Cd3 I Mo3 N18 Re3 Se8'
_chemical_formula_weight 2302.73
_chemical_name_systematic
;
 ?
;
_space_group_crystal_system trigonal
_space_group_IT_number 148
_space_group_name_Hall '-R 3'
_space_group_name_H-M_alt 'R -3'
_symmetry_space_group_name_Hall '-R 3'
_symmetry_space_group_name_H-M 'R -3 :H'
_atom_sites_solution_hydrogens geom
_audit_update_record
;
2018-03-01 deposited with the CCDC.
2018-06-13 downloaded from the CCDC.
;
_cell_angle_alpha 90
_cell_angle_beta 90
_cell_angle_gamma 120
_cell_formula_units_Z 3
_cell_length_a 15.3596(14)
_cell_length_b 15.3596
_cell_length_c 15.3897(13)
_cell_measurement_reflns_used 9336
_cell_measurement_temperature 150(2)
_cell_measurement_theta_max 27.48
_cell_measurement_theta_min 2.65
_cell_measurement_wavelength 0.71073
_cell_volume 3144.3(4)
_computing_cell_refinement 'APEX3 (Bruker, 2015); SAINT (Bruker, 2014)'
_computing_data_collection 'SAINT (Bruker, 2014)'
_computing_data_reduction 'SAINT (Bruker, 2014)'
_computing_molecular_graphics 'SXGRAPH (Farrugia, 1999), Mercury (CSD, 2016)'
_computing_publication_material 'CRYSCALC (T. Roisnel, local program, 2017)'
_computing_structure_refinement 'SHELXL-2014/7 (Sheldrick, 2014)'
_computing_structure_solution 'SIR97 (Altomare et al., 1999)'
_diffrn_ambient_temperature 150(2)
_diffrn_detector '(CMOS) PHOTON 100'
_diffrn_measured_fraction_theta_full 0.998
_diffrn_measured_fraction_theta_max 0.999
_diffrn_measurement_device_type 'D8 VENTURE Bruker AXS'
_diffrn_measurement_method 'rotation images'
_diffrn_radiation_monochromator 'multilayer monochromator'
_diffrn_radiation_probe x-ray
_diffrn_radiation_source 'Incoatec microfocus sealed tube'
_diffrn_radiation_type MoK\a
_diffrn_radiation_wavelength 0.71073
_diffrn_reflns_av_R_equivalents 0.0416
_diffrn_reflns_av_unetI/netI 0.0222
_diffrn_reflns_limit_h_max 19
_diffrn_reflns_limit_h_min -19
_diffrn_reflns_limit_k_max 19
_diffrn_reflns_limit_k_min -19
_diffrn_reflns_limit_l_max 19
_diffrn_reflns_limit_l_min -19
_diffrn_reflns_number 12940
_diffrn_reflns_theta_full 25.242
_diffrn_reflns_theta_max 27.483
_diffrn_reflns_theta_min 3.058
_exptl_absorpt_coefficient_mu 18.691
_exptl_absorpt_correction_T_max 0.073
_exptl_absorpt_correction_T_min 0.040
_exptl_absorpt_correction_type multi-scan
_exptl_absorpt_process_details
;
  [Sheldrick, G.M. (2014). SADABS Bruker AXS Inc., Madison, Wisconsin, USA]
;
_exptl_crystal_colour 'dark purple'
_exptl_crystal_density_diffrn 3.648
_exptl_crystal_density_meas ?
_exptl_crystal_density_method 'not measured'
_exptl_crystal_description prism
_exptl_crystal_F_000 3054
_exptl_crystal_recrystallization_method 'Re-crystallisation from solvent: aqueous ammonia'
_exptl_crystal_size_max 0.200
_exptl_crystal_size_mid 0.170
_exptl_crystal_size_min 0.140
_refine_diff_density_max 1.876
_refine_diff_density_min -2.650
_refine_diff_density_rms 0.246
_refine_ls_extinction_coef 0.00029(3)
_refine_ls_extinction_method 'SHELXL-2014/7 (Sheldrick 2014'
_refine_ls_goodness_of_fit_ref 1.077
_refine_ls_hydrogen_treatment constr
_refine_ls_matrix_type full
_refine_ls_number_parameters 69
_refine_ls_number_reflns 1609
_refine_ls_number_restraints 0
_refine_ls_restrained_S_all 1.077
_refine_ls_R_factor_all 0.0302
_refine_ls_R_factor_gt 0.0277
_refine_ls_shift/su_max 0.000
_refine_ls_shift/su_mean 0.000
_refine_ls_structure_factor_coef Fsqd
_refine_ls_weighting_details 'w=1/[\s^2^(Fo^2^)+(0.0375P)^2^+71.9833P] where P=(Fo^2^+2Fc^2^)/3'
_refine_ls_weighting_scheme calc
_refine_ls_wR_factor_gt 0.0724
_refine_ls_wR_factor_ref 0.0745
_reflns_Friedel_coverage 0.000
_reflns_number_gt 1488
_reflns_number_total 1609
_reflns_threshold_expression >2sigma(I)
_cod_data_source_file c8ce00527c2.cif
_cod_data_source_block PLM51
_cod_depositor_comments
;
The following automatic conversions were performed:

'_exptl_crystal_density_meas' value 'not measured' was changed to '?'
- the value is perceived as not measured.

Automatic conversion script
Id: cif_fix_values 4973 2017-02-22 13:04:09Z antanas 
;
_cod_original_cell_volume 3144.3(6)
_cod_database_code 7230864

loop_
_space_group_symop_operation_xyz
'x, y, z'
'-y, x-y, z'
'-x+y, -x, z'
'x+2/3, y+1/3, z+1/3'
'-y+2/3, x-y+1/3, z+1/3'
'-x+y+2/3, -x+1/3, z+1/3'
'x+1/3, y+2/3, z+2/3'
'-y+1/3, x-y+2/3, z+2/3'
'-x+y+1/3, -x+2/3, z+2/3'
'-x, -y, -z'
'y, -x+y, -z'
'x-y, x, -z'
'-x+2/3, -y+1/3, -z+1/3'
'y+2/3, -x+y+1/3, -z+1/3'
'x-y+2/3, x+1/3, -z+1/3'
'-x+1/3, -y+2/3, -z+2/3'
'y+1/3, -x+y+2/3, -z+2/3'
'x-y+1/3, x+2/3, -z+2/3'

loop_
_atom_site_label
_atom_site_type_symbol
_atom_site_fract_x
_atom_site_fract_y
_atom_site_fract_z
_atom_site_U_iso_or_equiv
_atom_site_adp_type
_atom_site_occupancy
_atom_site_site_symmetry_order
_atom_site_calc_flag
_atom_site_refinement_flags_posn
_atom_site_refinement_flags_adp
_atom_site_refinement_flags_occupancy
Mo1 Mo 0.07822(2) 0.11229(2) 0.07010(2) 0.00824(12) Uani 0.5 1 d . . P
Re1 Re 0.07822(2) 0.11229(2) 0.07010(2) 0.00824(12) Uani 0.5 1 d . . P
Se1 Se 0.0000 0.0000 0.20263(5) 0.0148(2) Uani 1 3 d S T P
Se2 Se 0.21530(4) 0.06525(4) 0.06809(3) 0.01530(15) Uani 1 1 d . . .
C1 C 0.1681(4) 0.2442(4) 0.1469(4) 0.0200(11) Uani 1 1 d . . .
N1 N 0.2134(4) 0.3148(4) 0.1879(4) 0.0300(12) Uani 1 1 d . . .
Cd1 Cd 0.1667 0.3333 0.3333 0.02118(17) Uani 1 2 d S . P
N2 N 0.1919(5) 0.2020(5) 0.3686(4) 0.0398(14) Uani 1 1 d . . .
H2A H 0.2314 0.2182 0.4167 0.060 Uiso 1 1 calc R U .
H2B H 0.2226 0.1898 0.3235 0.060 Uiso 1 1 calc R U .
H2C H 0.1316 0.1461 0.3795 0.060 Uiso 1 1 calc R U .
N3 N 0.3381(5) 0.4410(6) 0.3609(5) 0.0499(19) Uani 1 1 d . . .
H3A H 0.3455 0.4859 0.4029 0.075 Uiso 1 1 calc R U .
H3B H 0.3692 0.4745 0.3114 0.075 Uiso 1 1 calc R U .
H3C H 0.3663 0.4043 0.3792 0.075 Uiso 1 1 calc R U .
I1 I 0.0000 0.0000 0.5000 0.0425(3) Uani 1 6 d S T P

loop_
_atom_site_aniso_label
_atom_site_aniso_U_11
_atom_site_aniso_U_22
_atom_site_aniso_U_33
_atom_site_aniso_U_23
_atom_site_aniso_U_13
_atom_site_aniso_U_12
Mo1 0.01012(16) 0.00995(16) 0.00441(17) -0.00068(8) -0.00033(8) 0.00482(11)
Re1 0.01012(16) 0.00995(16) 0.00441(17) -0.00068(8) -0.00033(8) 0.00482(11)
Se1 0.0191(3) 0.0191(3) 0.0061(4) 0.000 0.000 0.00957(14)
Se2 0.0122(3) 0.0196(3) 0.0136(3) -0.00015(19) -0.00222(18) 0.0075(2)
C1 0.023(3) 0.024(3) 0.014(2) -0.003(2) 0.001(2) 0.012(2)
N1 0.030(3) 0.028(3) 0.025(3) -0.007(2) 0.003(2) 0.009(2)
Cd1 0.0181(3) 0.0224(3) 0.0202(3) -0.0081(2) -0.0031(2) 0.0080(2)
N2 0.044(4) 0.041(4) 0.039(3) 0.004(3) 0.002(3) 0.025(3)
N3 0.027(3) 0.051(4) 0.062(5) -0.030(4) -0.002(3) 0.012(3)
I1 0.0423(4) 0.0423(4) 0.0430(7) 0.000 0.000 0.0211(2)

loop_
_atom_type_symbol
_atom_type_description
_atom_type_scat_dispersion_real
_atom_type_scat_dispersion_imag
_atom_type_scat_source
C C 0.0033 0.0016 'International Tables Vol C Tables 4.2.6.8 and 6.1.1.4'
N N 0.0061 0.0033 'International Tables Vol C Tables 4.2.6.8 and 6.1.1.4'
Se Se -0.0929 2.2259 'International Tables Vol C Tables 4.2.6.8 and 6.1.1.4'
Mo Mo -1.6832 0.6857 'International Tables Vol C Tables 4.2.6.8 and 6.1.1.4'
Cd Cd -0.8075 1.2024 'International Tables Vol C Tables 4.2.6.8 and 6.1.1.4'
I I -0.4742 1.8119 'International Tables Vol C Tables 4.2.6.8 and 6.1.1.4'
Re Re -1.0185 7.2310 'International Tables Vol C Tables 4.2.6.8 and 6.1.1.4'
H H 0.0000 0.0000 'International Tables Vol C Tables 4.2.6.8 and 6.1.1.4'

loop_
_geom_angle_atom_site_label_1
_geom_angle_atom_site_label_2
_geom_angle_atom_site_label_3
_geom_angle
_geom_angle_site_symmetry_1
_geom_angle_site_symmetry_3
C1 Mo1 Se2 90.78(16) . 2
C1 Mo1 Se2 92.36(16) . .
Se2 Mo1 Se2 176.834(18) 2 .
C1 Mo1 Se2 89.94(15) . 12
Se2 Mo1 Se2 90.219(13) 2 12
Se2 Mo1 Se2 90.192(13) . 12
C1 Mo1 Se1 93.51(15) . .
Se2 Mo1 Se1 89.714(13) 2 .
Se2 Mo1 Se1 89.687(13) . .
Se2 Mo1 Se1 176.553(19) 12 .
C1 Mo1 Re1 133.13(16) . 12
Se2 Mo1 Re1 58.796(13) 2 12
Se2 Mo1 Re1 118.943(15) . 12
Se2 Mo1 Re1 58.633(16) 12 12
Se1 Mo1 Re1 118.571(13) . 12
C1 Mo1 Mo1 133.13(16) . 12
Se2 Mo1 Mo1 58.796(13) 2 12
Se2 Mo1 Mo1 118.943(15) . 12
Se2 Mo1 Mo1 58.633(16) 12 12
Se1 Mo1 Mo1 118.571(13) . 12
Re1 Mo1 Mo1 0.0 12 12
C1 Mo1 Mo1 134.21(15) . 11
Se2 Mo1 Mo1 118.959(15) 2 11
Se2 Mo1 Mo1 58.782(13) . 11
Se2 Mo1 Mo1 58.605(16) 12 11
Se1 Mo1 Mo1 118.569(13) . 11
Re1 Mo1 Mo1 60.2 12 11
Mo1 Mo1 Mo1 60.174(13) 12 11
C1 Mo1 Re1 134.21(15) . 11
Se2 Mo1 Re1 118.959(15) 2 11
Se2 Mo1 Re1 58.782(13) . 11
Se2 Mo1 Re1 58.605(16) 12 11
Se1 Mo1 Re1 118.569(13) . 11
Re1 Mo1 Re1 60.174(13) 12 11
Mo1 Mo1 Re1 60.174(13) 12 11
Mo1 Mo1 Re1 0.000(13) 11 11
C1 Mo1 Mo1 135.74(15) . 2
Se2 Mo1 Mo1 58.601(15) 2 2
Se2 Mo1 Mo1 118.553(15) . 2
Se2 Mo1 Mo1 118.534(14) 12 2
Se1 Mo1 Mo1 58.665(10) . 2
Re1 Mo1 Mo1 59.9 12 2
Mo1 Mo1 Mo1 59.914(7) 12 2
Mo1 Mo1 Mo1 90.0 11 2
Re1 Mo1 Mo1 90.0 11 2
C1 Mo1 Re1 135.74(15) . 2
Se2 Mo1 Re1 58.601(15) 2 2
Se2 Mo1 Re1 118.553(15) . 2
Se2 Mo1 Re1 118.534(14) 12 2
Se1 Mo1 Re1 58.665(10) . 2
Re1 Mo1 Re1 59.914(7) 12 2
Mo1 Mo1 Re1 59.914(7) 12 2
Mo1 Mo1 Re1 90.0 11 2
Re1 Mo1 Re1 90.0 11 2
Mo1 Mo1 Re1 0.000(18) 2 2
C1 Mo1 Re1 136.86(16) . 3
Se2 Mo1 Re1 118.596(15) 2 3
Se2 Mo1 Re1 58.559(15) . 3
Se2 Mo1 Re1 118.506(14) 12 3
Se1 Mo1 Re1 58.665(10) . 3
Re1 Mo1 Re1 90.0 12 3
Mo1 Mo1 Re1 90.0 12 3
Mo1 Mo1 Re1 59.913(7) 11 3
Re1 Mo1 Re1 59.913(7) 11 3
Mo1 Mo1 Re1 59.999(1) 2 3
Re1 Mo1 Re1 59.999(1) 2 3
Re1 Se1 Mo1 0.0 2 2
Re1 Se1 Re1 62.67(2) 2 3
Mo1 Se1 Re1 62.67(2) 2 3
Re1 Se1 Mo1 62.7 2 3
Mo1 Se1 Mo1 62.67(2) 2 3
Re1 Se1 Mo1 0.0 3 3
Re1 Se1 Mo1 62.7 2 .
Mo1 Se1 Mo1 62.67(2) 2 .
Re1 Se1 Mo1 62.7 3 .
Mo1 Se1 Mo1 62.67(2) 3 .
Re1 Se2 Mo1 0.0 3 3
Re1 Se2 Mo1 62.8 3 .
Mo1 Se2 Mo1 62.841(16) 3 .
Re1 Se2 Mo1 62.6 3 11
Mo1 Se2 Mo1 62.601(15) 3 11
Mo1 Se2 Mo1 62.585(15) . 11
Re1 Se2 Re1 62.601(15) 3 11
Mo1 Se2 Re1 62.601(15) 3 11
Mo1 Se2 Re1 62.6 . 11
Mo1 Se2 Re1 0.000(14) 11 11
N1 C1 Mo1 177.8(6) . .
C1 N1 Cd1 123.3(5) . .
N2 Cd1 N2 180.0 16 .
N2 Cd1 N3 87.3(3) 16 16
N2 Cd1 N3 92.7(3) . 16
N2 Cd1 N3 92.7(3) 16 .
N2 Cd1 N3 87.3(3) . .
N3 Cd1 N3 180.0 16 .
N2 Cd1 N1 85.7(2) 16 16
N2 Cd1 N1 94.3(2) . 16
N3 Cd1 N1 87.5(2) 16 16
N3 Cd1 N1 92.5(2) . 16
N2 Cd1 N1 94.3(2) 16 .
N2 Cd1 N1 85.7(2) . .
N3 Cd1 N1 92.5(2) 16 .
N3 Cd1 N1 87.5(2) . .
N1 Cd1 N1 180.0 16 .

loop_
_geom_bond_atom_site_label_1
_geom_bond_atom_site_label_2
_geom_bond_distance
_geom_bond_site_symmetry_2
Mo1 C1 2.147(6) .
Mo1 Se2 2.5439(6) 2
Mo1 Se2 2.5451(6) .
Mo1 Se2 2.5491(6) 12
Mo1 Se1 2.5508(7) .
Mo1 Re1 2.6459(5) 12
Mo1 Mo1 2.6459(5) 12
Mo1 Mo1 2.6460(5) 11
Mo1 Re1 2.6460(5) 11
Mo1 Mo1 2.6529(5) 2
Mo1 Re1 2.6529(5) 2
Mo1 Re1 2.6530(5) 3
Se1 Re1 2.5507(7) 2
Se1 Mo1 2.5507(7) 2
Se1 Re1 2.5507(7) 3
Se1 Mo1 2.5507(7) 3
Se2 Re1 2.5439(6) 3
Se2 Mo1 2.5439(6) 3
Se2 Mo1 2.5491(6) 11
Se2 Re1 2.5491(6) 11
C1 N1 1.142(8) .
N1 Cd1 2.411(5) .
Cd1 N2 2.301(6) 16
Cd1 N2 2.301(6) .
Cd1 N3 2.344(6) 16
Cd1 N3 2.344(6) .
Cd1 N1 2.411(5) 16
